data_4346559
loop_
_publ_author_name
'Boreen, Michael A.'
'Bogart, Justin A.'
'Carroll, Patrick J.'
'Schelter, Eric J.'

_publ_section_title
;
 Rearrangement in a tripodal nitroxide ligand to modulate the reactivity
 of a Ti-F bond.
;
_journal_issue 19
_journal_name_full 'Inorganic chemistry'
_journal_page_first 9588
_journal_page_last 9593
_journal_paper_doi 10.1021/acs.inorgchem.5b01687
_journal_volume 54
_journal_year 2015
_chemical_formula_sum 'C36 H51 Cl7 N4 O3 Ti'
_chemical_formula_weight 883.86
_space_group_IT_number 14
_space_group_name_Hall '-P 2ybc'
_space_group_name_H-M_alt 'P 1 21/c 1'
_symmetry_cell_setting monoclinic
_symmetry_Int_Tables_number 14
_symmetry_space_group_name_H-M 'P 1 21/c 1'
_atom_sites_solution_hydrogens geom
_atom_sites_solution_primary direct
_audit_creation_method SHELXL-97
_cell_angle_alpha 90.00
_cell_angle_beta 100.378(2)
_cell_angle_gamma 90.00
_cell_formula_units_Z 4
_cell_length_a 12.5613(5)
_cell_length_b 15.1062(5)
_cell_length_c 22.4107(8)
_cell_measurement_temperature 100(1)
_cell_volume 4182.9(3)
_computing_data_collection 'Bruker APEX2'
_computing_data_reduction 'Bruker SAINT'
_computing_structure_refinement 'SHELXL-97 (Sheldrick, 2008)'
_computing_structure_solution 'SHELXS-97 (Sheldrick, 2008)'
_diffrn_ambient_temperature 100(1)
_diffrn_measured_fraction_theta_full 1.000
_diffrn_measured_fraction_theta_max 1.000
_diffrn_measurement_device 'CCD Area Detector'
_diffrn_measurement_device_type 'Bruker APEXII'
_diffrn_measurement_method 'phi and omega scans'
_diffrn_radiation_monochromator graphite
_diffrn_radiation_source 'sealed tube'
_diffrn_radiation_type MoK\a
_diffrn_radiation_wavelength 0.71073
_diffrn_reflns_av_R_equivalents 0.0410
_diffrn_reflns_av_sigmaI/netI 0.0198
_diffrn_reflns_limit_h_max 16
_diffrn_reflns_limit_h_min -16
_diffrn_reflns_limit_k_max 19
_diffrn_reflns_limit_k_min -19
_diffrn_reflns_limit_l_max 29
_diffrn_reflns_limit_l_min -29
_diffrn_reflns_number 92141
_diffrn_reflns_theta_full 27.50
_diffrn_reflns_theta_max 27.50
_diffrn_reflns_theta_min 1.85
_exptl_absorpt_coefficient_mu 0.691
_exptl_absorpt_correction_T_max 0.7456
_exptl_absorpt_correction_T_min 0.6447
_exptl_absorpt_correction_type multi-scan
_exptl_absorpt_process_details '(SADABS; Sheldrick, 2007)'
_exptl_crystal_density_diffrn 1.403
_exptl_crystal_density_method 'not measured'
_exptl_crystal_F_000 1840
_exptl_crystal_size_max 0.15
_exptl_crystal_size_mid 0.12
_exptl_crystal_size_min 0.12
_refine_diff_density_max 0.847
_refine_diff_density_min -0.752
_refine_diff_density_rms 0.078
_refine_ls_extinction_method none
_refine_ls_goodness_of_fit_ref 1.058
_refine_ls_hydrogen_treatment constr
_refine_ls_matrix_type full
_refine_ls_number_parameters 491
_refine_ls_number_reflns 9619
_refine_ls_number_restraints 30
_refine_ls_restrained_S_all 1.057
_refine_ls_R_factor_all 0.0511
_refine_ls_R_factor_gt 0.0417
_refine_ls_shift/su_max 0.001
_refine_ls_shift/su_mean 0.000
_refine_ls_structure_factor_coef Fsqd
_refine_ls_weighting_details 'calc w=1/[\s^2^(Fo^2^)+(0.0542P)^2^+5.0934P] where P=(Fo^2^+2Fc^2^)/3'
_refine_ls_weighting_scheme calc
_refine_ls_wR_factor_gt 0.1053
_refine_ls_wR_factor_ref 0.1158
_reflns_number_gt 8215
_reflns_number_total 9619
_reflns_threshold_expression >2sigma(I)
_cod_data_source_file ic5b01687_si_003.cif
_cod_data_source_block shelxl
_cod_depositor_comments
;
The following automatic conversions were performed:

data name '_atom_site_symetry_multiplicity' was replaced with
'_atom_site_symmetry_multiplicity' as specified in the replacement
file
'/home/saulius/struct/COD-crude-data/automatic-downloads/DataCite-retrospective/ACS/depositions/lib/lists/replacement-tags.lst'.

Automatic conversion script
Id: cif_correct_tags 6909 2019-04-08 15:41:33Z antanas 
;
_cod_original_sg_symbol_H-M 'P 21/c     '
_cod_database_code 4346559

loop_
_symmetry_equiv_pos_as_xyz
'x, y, z'
'-x, y+1/2, -z+1/2'
'-x, -y, -z'
'x, -y-1/2, z-1/2'

loop_
_atom_site_label
_atom_site_type_symbol
_atom_site_fract_x
_atom_site_fract_y
_atom_site_fract_z
_atom_site_U_iso_or_equiv
_atom_site_adp_type
_atom_site_occupancy
_atom_site_symmetry_multiplicity
_atom_site_calc_flag
_atom_site_refinement_flags
_atom_site_disorder_assembly
_atom_site_disorder_group
Ti1 Ti 0.36179(3) 0.65873(2) 0.163481(14) 0.01449(8) Uani 1 1 d . . .
O1 O 0.24176(11) 0.62198(9) 0.19751(6) 0.0204(3) Uani 1 1 d . . .
O2 O 0.35211(11) 0.56544(9) 0.10656(6) 0.0198(3) Uani 1 1 d . . .
O3 O 0.46587(10) 0.60509(9) 0.22275(6) 0.0189(3) Uani 1 1 d . . .
N1 N 0.38017(12) 0.80194(10) 0.13522(7) 0.0157(3) Uani 1 1 d . . .
N2 N 0.25462(13) 0.71101(11) 0.22069(7) 0.0192(3) Uani 1 1 d . . .
N3 N 0.29721(13) 0.63314(11) 0.06732(7) 0.0194(3) Uani 1 1 d . . .
N4 N 0.53645(13) 0.66179(10) 0.19628(7) 0.0176(3) Uani 1 1 d . . .
C1 C 0.32479(15) 0.86696(12) 0.17088(8) 0.0191(4) Uani 1 1 d . . .
H1a H 0.3580 0.8641 0.2134 0.025 Uiso 1 1 calc R . .
H1b H 0.3341 0.9266 0.1566 0.025 Uiso 1 1 calc R . .
C2 C 0.20611(16) 0.84662(13) 0.16409(9) 0.0204(4) Uani 1 1 d . . .
C3 C 0.12916(17) 0.90461(14) 0.13275(9) 0.0248(4) Uani 1 1 d . . .
H3 H 0.1510 0.9586 0.1190 0.033 Uiso 1 1 calc R . .
C4 C 0.02024(17) 0.88200(15) 0.12202(10) 0.0269(4) Uani 1 1 d . . .
H4 H -0.0310 0.9218 0.1025 0.036 Uiso 1 1 calc R . .
C5 C -0.01233(16) 0.80033(15) 0.14038(10) 0.0267(4) Uani 1 1 d . . .
H5 H -0.0848 0.7840 0.1310 0.036 Uiso 1 1 calc R . .
C6 C 0.06287(16) 0.74257(14) 0.17287(9) 0.0244(4) Uani 1 1 d . . .
H6 H 0.0410 0.6881 0.1858 0.032 Uiso 1 1 calc R . .
C7 C 0.17136(16) 0.76744(13) 0.18580(9) 0.0208(4) Uani 1 1 d . . .
C8 C 0.25782(16) 0.71314(13) 0.28960(8) 0.0203(4) Uani 1 1 d . . .
C9 C 0.2956(2) 0.80501(15) 0.31239(10) 0.0312(5) Uani 1 1 d . . .
H9a H 0.2947 0.8091 0.3550 0.047 Uiso 1 1 calc R . .
H9b H 0.2481 0.8489 0.2910 0.047 Uiso 1 1 calc R . .
H9c H 0.3679 0.8149 0.3054 0.047 Uiso 1 1 calc R . .
C10 C 0.14522(18) 0.69449(17) 0.30439(10) 0.0317(5) Uani 1 1 d . . .
H10a H 0.1191 0.6388 0.2870 0.048 Uiso 1 1 calc R . .
H10b H 0.0963 0.7408 0.2879 0.048 Uiso 1 1 calc R . .
H10c H 0.1499 0.6922 0.3476 0.048 Uiso 1 1 calc R . .
C11 C 0.33615(17) 0.64381(15) 0.32044(9) 0.0251(4) Uani 1 1 d . . .
H11a H 0.4061 0.6533 0.3100 0.038 Uiso 1 1 calc R . .
H11b H 0.3104 0.5860 0.3072 0.038 Uiso 1 1 calc R . .
H11c H 0.3415 0.6482 0.3636 0.038 Uiso 1 1 calc R . .
C12 C 0.33266(16) 0.81801(13) 0.06937(8) 0.0193(4) Uani 1 1 d . . .
H12a H 0.2555 0.8062 0.0624 0.026 Uiso 1 1 calc R . .
H12b H 0.3430 0.8795 0.0593 0.026 Uiso 1 1 calc R . .
C13 C 0.38612(15) 0.75905(13) 0.02927(8) 0.0198(4) Uani 1 1 d . . .
C14 C 0.45660(17) 0.79407(13) -0.00626(9) 0.0228(4) Uani 1 1 d . . .
H14 H 0.4666 0.8550 -0.0073 0.030 Uiso 1 1 calc R . .
C15 C 0.51183(16) 0.73951(14) -0.03992(9) 0.0222(4) Uani 1 1 d . . .
H15 H 0.5561 0.7639 -0.0647 0.030 Uiso 1 1 calc R . .
C16 C 0.50100(17) 0.64804(13) -0.03654(9) 0.0228(4) Uani 1 1 d . . .
H16 H 0.5408 0.6111 -0.0575 0.030 Uiso 1 1 calc R . .
C17 C 0.43076(16) 0.61202(13) -0.00191(9) 0.0216(4) Uani 1 1 d . . .
H17 H 0.4231 0.5509 0.0002 0.029 Uiso 1 1 calc R . .
C18 C 0.37162(15) 0.66742(13) 0.02973(8) 0.0187(4) Uani 1 1 d . . .
C19 C 0.18936(16) 0.59927(14) 0.03174(9) 0.0223(4) Uani 1 1 d . . .
C20 C 0.12840(19) 0.67800(17) 0.00059(12) 0.0365(5) Uani 1 1 d . . .
H20a H 0.0625 0.6581 -0.0243 0.055 Uiso 1 1 calc R . .
H20b H 0.1724 0.7073 -0.0243 0.055 Uiso 1 1 calc R . .
H20c H 0.1118 0.7185 0.0306 0.055 Uiso 1 1 calc R . .
C21 C 0.20793(19) 0.52925(17) -0.01492(11) 0.0343(5) Uani 1 1 d . . .
H21a H 0.1399 0.5032 -0.0328 0.051 Uiso 1 1 calc R . .
H21b H 0.2554 0.4841 0.0048 0.051 Uiso 1 1 calc R . .
H21c H 0.2400 0.5566 -0.0460 0.051 Uiso 1 1 calc R . .
C22 C 0.12494(18) 0.55636(17) 0.07538(10) 0.0334(5) Uani 1 1 d . . .
H22a H 0.1121 0.5991 0.1050 0.050 Uiso 1 1 calc R . .
H22b H 0.1651 0.5074 0.0955 0.050 Uiso 1 1 calc R . .
H22c H 0.0570 0.5355 0.0532 0.050 Uiso 1 1 calc R . .
C23 C 0.49684(15) 0.83025(12) 0.14364(9) 0.0183(4) Uani 1 1 d . . .
H23a H 0.5345 0.7940 0.1183 0.024 Uiso 1 1 calc R . .
H23b H 0.5007 0.8914 0.1309 0.024 Uiso 1 1 calc R . .
C24 C 0.55148(15) 0.82141(13) 0.20884(8) 0.0185(4) Uani 1 1 d . . .
C25 C 0.58238(16) 0.89680(13) 0.24402(9) 0.0215(4) Uani 1 1 d . . .
H25 H 0.5725 0.9528 0.2266 0.029 Uiso 1 1 calc R . .
C26 C 0.62770(16) 0.88796(13) 0.30482(9) 0.0216(4) Uani 1 1 d . . .
H26 H 0.6520 0.9378 0.3276 0.029 Uiso 1 1 calc R . .
C27 C 0.63699(15) 0.80508(14) 0.33175(9) 0.0214(4) Uani 1 1 d . . .
H27 H 0.6646 0.8002 0.3730 0.028 Uiso 1 1 calc R . .
C28 C 0.60572(15) 0.72919(13) 0.29805(9) 0.0210(4) Uani 1 1 d . . .
H28 H 0.6109 0.6738 0.3164 0.028 Uiso 1 1 calc R . .
C29 C 0.56634(15) 0.73816(12) 0.23594(8) 0.0181(4) Uani 1 1 d . . .
C30 C 0.63342(15) 0.60907(12) 0.18219(9) 0.0194(4) Uani 1 1 d . . .
C31 C 0.70043(18) 0.67010(14) 0.15013(11) 0.0297(5) Uani 1 1 d . . .
H31a H 0.7627 0.6388 0.1419 0.045 Uiso 1 1 calc R . .
H31b H 0.7234 0.7203 0.1755 0.045 Uiso 1 1 calc R . .
H31c H 0.6576 0.6899 0.1127 0.045 Uiso 1 1 calc R . .
C32 C 0.70106(17) 0.57303(15) 0.24127(10) 0.0281(4) Uani 1 1 d . . .
H32a H 0.7524 0.5306 0.2317 0.042 Uiso 1 1 calc R . .
H32b H 0.6541 0.5450 0.2650 0.042 Uiso 1 1 calc R . .
H32c H 0.7389 0.6209 0.2640 0.042 Uiso 1 1 calc R . .
C33 C 0.59220(17) 0.53115(14) 0.14161(10) 0.0248(4) Uani 1 1 d . . .
H33a H 0.5482 0.5525 0.1049 0.037 Uiso 1 1 calc R . .
H33b H 0.5498 0.4930 0.1624 0.037 Uiso 1 1 calc R . .
H33c H 0.6525 0.4987 0.1319 0.037 Uiso 1 1 calc R . .
Cl1 Cl 0.58833(4) 0.55410(3) 0.40717(2) 0.02039(10) Uani 1 1 d . . .
Cl2 Cl 0.79997(4) 1.05754(3) 0.05068(2) 0.02773(12) Uani 1 1 d . . .
Cl3 Cl 0.72763(4) 0.90054(4) 0.10643(3) 0.04395(17) Uani 1 1 d . . .
C34 C 0.68669(16) 0.99094(14) 0.05771(9) 0.0245(4) Uani 1 1 d . . .
H34a H 0.6339 1.0262 0.0739 0.033 Uiso 1 1 calc R . .
H34b H 0.6529 0.9693 0.0181 0.033 Uiso 1 1 calc R . .
Cl4 Cl 0.92282(7) 0.84280(5) -0.08851(5) 0.0620(2) Uani 1 1 d . . .
Cl5 Cl 0.82243(5) 0.72320(5) -0.01214(3) 0.04409(16) Uani 1 1 d . . .
C35 C 0.8357(2) 0.83420(18) -0.03497(13) 0.0429(6) Uani 1 1 d . . .
H35a H 0.7650 0.8572 -0.0526 0.057 Uiso 1 1 calc R . .
H35b H 0.8641 0.8699 0.0003 0.057 Uiso 1 1 calc R . .
C36 C 0.0897(5) 0.4400(7) 0.2280(5) 0.061(3) Uani 0.50 1 d PGU A 1
H36a H 0.1485 0.4792 0.2226 0.082 Uiso 0.50 1 calc PR A 1
H36b H 0.1050 0.4179 0.2693 0.082 Uiso 0.50 1 calc PR A 1
Cl6 Cl 0.08528(16) 0.35036(13) 0.17745(12) 0.0626(6) Uani 0.50 1 d PGU A 1
Cl7 Cl -0.0318(4) 0.5008(3) 0.21745(16) 0.0629(10) Uani 0.50 1 d PGU A 1
C36' C 0.0940(5) 0.4480(3) 0.2322(4) 0.042(2) Uani 0.50 1 d PGU B 2
H36a' H 0.1515 0.4828 0.2202 0.056 Uiso 0.50 1 calc PR B 2
H36b' H 0.0998 0.4537 0.2757 0.056 Uiso 0.50 1 calc PR B 2
Cl6' Cl 0.11162(17) 0.33612(14) 0.21418(13) 0.0664(6) Uani 0.50 1 d PGU B 2
Cl7' Cl -0.0317(5) 0.4909(3) 0.19635(19) 0.0664(9) Uani 0.50 1 d PGU B 2

loop_
_atom_site_aniso_label
_atom_site_aniso_U_11
_atom_site_aniso_U_22
_atom_site_aniso_U_33
_atom_site_aniso_U_23
_atom_site_aniso_U_13
_atom_site_aniso_U_12
Ti1 0.01381(15) 0.01471(16) 0.01435(15) 0.00141(11) 0.00095(11) 0.00004(11)
O1 0.0194(6) 0.0191(6) 0.0227(7) 0.0006(5) 0.0037(5) -0.0008(5)
O2 0.0215(6) 0.0183(6) 0.0185(6) 0.0027(5) 0.0007(5) 0.0007(5)
O3 0.0173(6) 0.0185(6) 0.0207(6) 0.0035(5) 0.0030(5) -0.0018(5)
N1 0.0151(7) 0.0169(7) 0.0145(7) 0.0015(6) 0.0007(6) 0.0016(6)
N2 0.0192(8) 0.0180(7) 0.0196(8) 0.0021(6) 0.0017(6) 0.0007(6)
N3 0.0178(7) 0.0210(8) 0.0180(7) 0.0025(6) -0.0006(6) -0.0012(6)
N4 0.0169(7) 0.0165(7) 0.0191(7) 0.0015(6) 0.0026(6) -0.0001(6)
C1 0.0216(9) 0.0174(8) 0.0186(8) 0.0004(7) 0.0049(7) 0.0031(7)
C2 0.0205(9) 0.0224(9) 0.0184(9) 0.0002(7) 0.0035(7) 0.0037(7)
C3 0.0236(10) 0.0249(10) 0.0264(10) 0.0042(8) 0.0056(8) 0.0058(8)
C4 0.0206(9) 0.0314(11) 0.0271(10) 0.0054(8) 0.0002(8) 0.0087(8)
C5 0.0151(9) 0.0342(11) 0.0293(10) 0.0028(9) 0.0003(8) 0.0028(8)
C6 0.0203(9) 0.0273(10) 0.0257(10) 0.0034(8) 0.0045(8) 0.0014(8)
C7 0.0192(9) 0.0240(9) 0.0188(9) 0.0019(7) 0.0021(7) 0.0039(7)
C8 0.0232(9) 0.0227(9) 0.0152(8) 0.0024(7) 0.0041(7) 0.0032(7)
C9 0.0465(13) 0.0261(11) 0.0205(10) -0.0007(8) 0.0045(9) 0.0007(9)
C10 0.0241(10) 0.0474(14) 0.0253(10) 0.0084(10) 0.0088(8) 0.0067(9)
C11 0.0249(10) 0.0315(11) 0.0190(9) 0.0054(8) 0.0043(8) 0.0055(8)
C12 0.0220(9) 0.0181(8) 0.0161(8) 0.0026(7) -0.0015(7) 0.0001(7)
C13 0.0196(9) 0.0223(9) 0.0164(8) 0.0016(7) -0.0001(7) 0.0013(7)
C14 0.0278(10) 0.0205(9) 0.0196(9) 0.0014(7) 0.0028(8) -0.0022(8)
C15 0.0221(9) 0.0262(10) 0.0192(9) 0.0016(7) 0.0063(7) -0.0022(8)
C16 0.0256(10) 0.0241(10) 0.0194(9) -0.0025(7) 0.0057(8) -0.0001(8)
C17 0.0232(9) 0.0202(9) 0.0202(9) -0.0012(7) 0.0008(7) -0.0002(7)
C18 0.0173(8) 0.0220(9) 0.0156(8) 0.0014(7) -0.0003(7) -0.0009(7)
C19 0.0170(9) 0.0273(10) 0.0208(9) -0.0019(8) -0.0017(7) -0.0041(7)
C20 0.0238(11) 0.0408(13) 0.0398(13) 0.0056(10) -0.0079(9) -0.0007(9)
C21 0.0273(11) 0.0433(13) 0.0313(11) -0.0135(10) 0.0024(9) -0.0098(10)
C22 0.0240(10) 0.0472(14) 0.0283(11) -0.0019(10) 0.0027(8) -0.0123(10)
C23 0.0163(8) 0.0169(8) 0.0215(9) 0.0029(7) 0.0029(7) 0.0001(7)
C24 0.0159(8) 0.0208(9) 0.0189(8) 0.0009(7) 0.0034(7) 0.0003(7)
C25 0.0212(9) 0.0179(9) 0.0247(9) 0.0002(7) 0.0024(7) -0.0014(7)
C26 0.0192(9) 0.0228(9) 0.0231(9) -0.0078(7) 0.0045(7) -0.0012(7)
C27 0.0177(9) 0.0295(10) 0.0163(8) -0.0025(7) 0.0013(7) 0.0008(7)
C28 0.0177(9) 0.0244(9) 0.0207(9) 0.0029(7) 0.0026(7) 0.0010(7)
C29 0.0165(8) 0.0188(9) 0.0190(8) -0.0010(7) 0.0035(7) -0.0001(7)
C30 0.0156(8) 0.0182(9) 0.0244(9) -0.0010(7) 0.0030(7) 0.0028(7)
C31 0.0280(11) 0.0236(10) 0.0414(12) 0.0032(9) 0.0162(9) 0.0023(8)
C32 0.0250(10) 0.0299(11) 0.0272(10) -0.0010(8) -0.0008(8) 0.0085(8)
C33 0.0225(9) 0.0227(9) 0.0287(10) -0.0044(8) 0.0034(8) 0.0032(8)
Cl1 0.0244(2) 0.0175(2) 0.0182(2) -0.00062(16) 0.00093(17) 0.00215(16)
Cl2 0.0285(2) 0.0275(2) 0.0256(2) 0.00404(19) 0.00065(19) -0.00075(19)
Cl3 0.0217(3) 0.0424(3) 0.0693(4) 0.0293(3) 0.0123(3) 0.0063(2)
C34 0.0201(9) 0.0295(10) 0.0221(9) -0.0003(8) -0.0010(7) 0.0018(8)
Cl4 0.0553(4) 0.0497(4) 0.0860(6) 0.0128(4) 0.0260(4) 0.0099(3)
Cl5 0.0338(3) 0.0520(4) 0.0419(3) 0.0030(3) -0.0053(3) 0.0004(3)
C35 0.0356(13) 0.0416(14) 0.0476(15) -0.0097(12) -0.0033(11) 0.0087(11)
C36 0.045(6) 0.048(6) 0.091(9) -0.009(6) 0.012(6) -0.004(5)
Cl6 0.0437(10) 0.0460(9) 0.1061(17) -0.0171(11) 0.0353(11) -0.0147(7)
Cl7 0.0364(10) 0.0489(11) 0.108(3) -0.0022(16) 0.0256(18) -0.0002(8)
C36' 0.042(5) 0.027(4) 0.061(6) 0.007(4) 0.022(4) -0.010(3)
Cl6' 0.0435(10) 0.0534(11) 0.1121(18) -0.0222(13) 0.0401(12) -0.0141(8)
Cl7' 0.0421(11) 0.0692(19) 0.094(2) 0.0093(17) 0.0273(17) -0.0021(12)

loop_
_atom_type_symbol
_atom_type_description
_atom_type_scat_dispersion_real
_atom_type_scat_dispersion_imag
_atom_type_scat_source
C C 0.0033 0.0016 'International Tables Vol C Tables 4.2.6.8 and 6.1.1.4'
H H 0.0000 0.0000 'International Tables Vol C Tables 4.2.6.8 and 6.1.1.4'
N N 0.0061 0.0033 'International Tables Vol C Tables 4.2.6.8 and 6.1.1.4'
O O 0.0106 0.0060 'International Tables Vol C Tables 4.2.6.8 and 6.1.1.4'
Cl Cl 0.1484 0.1585 'International Tables Vol C Tables 4.2.6.8 and 6.1.1.4'
Ti Ti 0.2776 0.4457 'International Tables Vol C Tables 4.2.6.8 and 6.1.1.4'

loop_
_geom_angle_atom_site_label_1
_geom_angle_atom_site_label_2
_geom_angle_atom_site_label_3
_geom_angle
O3 Ti1 O2 96.20(6)
O3 Ti1 O1 95.30(6)
O2 Ti1 O1 95.41(6)
O3 Ti1 N2 99.60(6)
O2 Ti1 N2 134.38(6)
O1 Ti1 N2 40.85(6)
O3 Ti1 N4 40.53(6)
O2 Ti1 N4 100.45(6)
O1 Ti1 N4 134.08(6)
N2 Ti1 N4 119.08(6)
O3 Ti1 N3 135.03(6)
O2 Ti1 N3 40.44(6)
O1 Ti1 N3 99.42(6)
N2 Ti1 N3 119.04(6)
N4 Ti1 N3 120.32(6)
O3 Ti1 N1 121.04(6)
O2 Ti1 N1 121.20(6)
O1 Ti1 N1 121.27(6)
N2 Ti1 N1 85.60(6)
N4 Ti1 N1 85.84(6)
N3 Ti1 N1 86.12(6)
N2 O1 Ti1 79.95(9)
N3 O2 Ti1 81.28(9)
N4 O3 Ti1 81.54(9)
C23 N1 C12 106.35(14)
C23 N1 C1 106.22(14)
C12 N1 C1 105.89(14)
C23 N1 Ti1 112.35(11)
C12 N1 Ti1 112.51(11)
C1 N1 Ti1 113.00(11)
O1 N2 C7 109.19(14)
O1 N2 C8 111.27(14)
C7 N2 C8 114.30(15)
O1 N2 Ti1 59.19(8)
C7 N2 Ti1 110.91(12)
C8 N2 Ti1 134.00(12)
O2 N3 C18 108.53(14)
O2 N3 C19 111.23(14)
C18 N3 C19 114.60(15)
O2 N3 Ti1 58.29(8)
C18 N3 Ti1 109.98(11)
C19 N3 Ti1 134.89(12)
O3 N4 C29 109.22(14)
O3 N4 C30 110.33(13)
C29 N4 C30 114.06(14)
O3 N4 Ti1 57.92(8)
C29 N4 Ti1 110.68(11)
C30 N4 Ti1 134.88(12)
C2 C1 N1 110.86(15)
C7 C2 C3 118.88(18)
C7 C2 C1 120.57(17)
C3 C2 C1 120.45(18)
C4 C3 C2 120.3(2)
C5 C4 C3 120.14(19)
C4 C5 C6 120.32(19)
C5 C6 C7 119.10(19)
C2 C7 C6 121.07(18)
C2 C7 N2 116.69(17)
C6 C7 N2 122.21(18)
C11 C8 C9 109.80(17)
C11 C8 C10 108.79(17)
C9 C8 C10 109.76(18)
C11 C8 N2 109.92(15)
C9 C8 N2 107.80(15)
C10 C8 N2 110.76(16)
C13 C12 N1 110.37(15)
C18 C13 C14 118.45(18)
C18 C13 C12 120.59(17)
C14 C13 C12 120.83(18)
C15 C14 C13 121.08(18)
C14 C15 C16 119.85(18)
C17 C16 C15 119.89(19)
C16 C17 C18 119.99(18)
C17 C18 C13 120.59(18)
C17 C18 N3 122.35(17)
C13 C18 N3 116.96(17)
C20 C19 C22 110.32(19)
C20 C19 N3 107.70(16)
C22 C19 N3 109.31(16)
C20 C19 C21 110.69(19)
C22 C19 C21 107.94(18)
N3 C19 C21 110.87(16)
C24 C23 N1 111.10(15)
C29 C24 C25 119.14(17)
C29 C24 C23 120.33(17)
C25 C24 C23 120.43(17)
C26 C25 C24 119.91(18)
C25 C26 C27 120.19(18)
C26 C27 C28 121.01(18)
C27 C28 C29 118.42(18)
C24 C29 C28 121.12(18)
C24 C29 N4 116.55(16)
C28 C29 N4 122.32(17)
C31 C30 C33 110.25(17)
C31 C30 N4 108.13(15)
C33 C30 N4 109.12(15)
C31 C30 C32 110.84(17)
C33 C30 C32 108.46(16)
N4 C30 C32 110.03(16)
Cl3 C34 Cl2 110.17(11)
Cl4 C35 Cl5 111.59(14)
Cl6 C36 Cl7 112.9
Cl6' C36' Cl7' 112.9

loop_
_geom_bond_atom_site_label_1
_geom_bond_atom_site_label_2
_geom_bond_distance
Ti1 O3 1.8720(13)
Ti1 O2 1.8900(14)
Ti1 O1 1.8912(14)
Ti1 N2 2.1682(17)
Ti1 N4 2.1852(16)
Ti1 N3 2.1959(16)
Ti1 N1 2.2775(16)
O1 N2 1.440(2)
O2 N3 1.441(2)
O3 N4 1.436(2)
N1 C23 1.506(2)
N1 C12 1.509(2)
N1 C1 1.512(2)
N2 C7 1.462(2)
N2 C8 1.538(2)
N3 C18 1.461(2)
N3 C19 1.531(2)
N4 C29 1.463(2)
N4 C30 1.535(2)
C1 C2 1.503(3)
C2 C7 1.391(3)
C2 C3 1.396(3)
C3 C4 1.388(3)
C4 C5 1.385(3)
C5 C6 1.391(3)
C6 C7 1.393(3)
C8 C11 1.516(3)
C8 C9 1.525(3)
C8 C10 1.536(3)
C12 C13 1.506(3)
C13 C18 1.396(3)
C13 C14 1.397(3)
C14 C15 1.385(3)
C15 C16 1.392(3)
C16 C17 1.387(3)
C17 C18 1.395(3)
C19 C20 1.515(3)
C19 C22 1.522(3)
C19 C21 1.535(3)
C23 C24 1.504(3)
C24 C29 1.394(3)
C24 C25 1.400(3)
C25 C26 1.385(3)
C26 C27 1.386(3)
C27 C28 1.390(3)
C28 C29 1.397(3)
C30 C31 1.514(3)
C30 C33 1.520(3)
C30 C32 1.538(3)
Cl2 C34 1.773(2)
Cl3 C34 1.766(2)
Cl4 C35 1.768(3)
Cl5 C35 1.770(3)
C36 Cl6 1.7601
C36 Cl7 1.7603
C36' Cl6' 1.7603
C36' Cl7' 1.7604
